data_1508393
loop_
_publ_author_name
'L\oser, Reik'
'Nieger, Martin'
'G\utschow, Michael'

_publ_section_title
;
 Synthesis and Crystal Structure of Benzyl
 [(1S)-1-(5-amino-1,3,4-oxadiazol-2-yl)-2-phenylethyl]carbamate
;
_journal_issue 3
_journal_name_full Crystals
_journal_page_first 1201
_journal_page_last 1209
_journal_paper_doi 10.3390/cryst2031201
_journal_volume 2
_journal_year 2012
_chemical_absolute_configuration syn
_chemical_formula_moiety 'C18 H18 N4 O3'
_chemical_formula_sum 'C18 H18 N4 O3'
_chemical_formula_weight 338.36
_chemical_name_systematic
; 
 Benzyl[(1S)-1-(5-Amino-1,3,4-oxadiazol-2-yl)-2-phenylethyl]carbamate
;
_space_group_IT_number 4
_symmetry_cell_setting monoclinic
_symmetry_space_group_name_Hall 'P 2yb'
_symmetry_space_group_name_H-M 'P 1 21 1'
_atom_sites_solution_hydrogens geom
_atom_sites_solution_primary direct
_atom_sites_solution_secondary difmap
_cell_angle_alpha 90.00
_cell_angle_beta 116.785(1)
_cell_angle_gamma 90.00
_cell_formula_units_Z 2
_cell_length_a 9.8152(2)
_cell_length_b 9.6305(2)
_cell_length_c 9.8465(2)
_cell_measurement_reflns_used 2015
_cell_measurement_temperature 123(2)
_cell_measurement_theta_max 27.5
_cell_measurement_theta_min 1
_cell_volume 830.88(3)
_computing_cell_refinement DENZO-SMN
_computing_data_collection Collect
_computing_data_reduction DENZO-SMN
_computing_molecular_graphics XP
_computing_publication_material 'SHELXL-97 (Sheldrick, 1997)'
_computing_structure_refinement 'SHELXL-97 (Sheldrick, 1997)'
_computing_structure_solution 'SHELXS-97 (Sheldrick, 1990)'
_diffrn_ambient_temperature 123(2)
_diffrn_measured_fraction_theta_full 0.996
_diffrn_measured_fraction_theta_max 0.994
_diffrn_measurement_device_type 'Nonius KappaCCD'
_diffrn_measurement_method 'rotation in phi and omega, 2 deg.'
_diffrn_radiation_monochromator graphite
_diffrn_radiation_source 'fine-focus sealed tube'
_diffrn_radiation_type MoK\a
_diffrn_radiation_wavelength 0.71073
_diffrn_reflns_av_R_equivalents 0.0343
_diffrn_reflns_av_sigmaI/netI 0.0356
_diffrn_reflns_limit_h_max 12
_diffrn_reflns_limit_h_min -12
_diffrn_reflns_limit_k_max 12
_diffrn_reflns_limit_k_min -12
_diffrn_reflns_limit_l_max 12
_diffrn_reflns_limit_l_min -12
_diffrn_reflns_number 15066
_diffrn_reflns_theta_full 25.00
_diffrn_reflns_theta_max 27.48
_diffrn_reflns_theta_min 3.14
_exptl_absorpt_coefficient_mu 0.095
_exptl_absorpt_correction_type none
_exptl_crystal_colour colourless
_exptl_crystal_density_diffrn 1.352
_exptl_crystal_density_meas ?
_exptl_crystal_density_method 'not measured'
_exptl_crystal_description plates
_exptl_crystal_F_000 356
_exptl_crystal_size_max 0.30
_exptl_crystal_size_mid 0.20
_exptl_crystal_size_min 0.10
_refine_diff_density_max 0.116
_refine_diff_density_min -0.193
_refine_diff_density_rms 0.037
_refine_ls_abs_structure_details 'Flack H D (1983), Acta Cryst. A39, 876-881'
_refine_ls_abs_structure_Flack -0.1(6)
_refine_ls_extinction_method none
_refine_ls_goodness_of_fit_ref 0.985
_refine_ls_hydrogen_treatment mixed
_refine_ls_matrix_type full
_refine_ls_number_parameters 235
_refine_ls_number_reflns 3795
_refine_ls_number_restraints 4
_refine_ls_restrained_S_all 0.985
_refine_ls_R_factor_all 0.0340
_refine_ls_R_factor_gt 0.0288
_refine_ls_shift/su_max 0.000
_refine_ls_shift/su_mean 0.000
_refine_ls_structure_factor_coef Fsqd
_refine_ls_weighting_details 'calc w=1/[\s^2^(Fo^2^)+(0.0346P)^2^+0.0000P] where P=(Fo^2^+2Fc^2^)/3'
_refine_ls_weighting_scheme calc
_refine_ls_wR_factor_gt 0.0607
_refine_ls_wR_factor_ref 0.0621
_reflns_number_gt 3428
_reflns_number_total 3795
_reflns_threshold_expression >2sigma(I)
_cod_data_source_file C18H18N4O3_P21_crystals-02-01201-s001_DC137.cif
_cod_data_source_block pharm30_chateigner_1508393
_cod_depositor_comments
;
The following automatic conversions were performed:

'_exptl_crystal_density_meas' value 'none' was changed to '?' - the
value is perceived as not measured.

Automatic conversion script
Id: cif_fix_values 3008 2015-01-20 13:52:24Z robertas 
;
_cod_original_sg_symbol_H-M 'P 21'
_cod_database_code 1508393

loop_
_symmetry_equiv_pos_as_xyz
'x, y, z'
'-x, y+1/2, -z'

loop_
_atom_site_label
_atom_site_type_symbol
_atom_site_fract_x
_atom_site_fract_y
_atom_site_fract_z
_atom_site_U_iso_or_equiv
_atom_site_adp_type
_atom_site_occupancy
_atom_site_symmetry_multiplicity
_atom_site_calc_flag
_atom_site_refinement_flags
O1 O 0.47601(9) 0.26310(9) 0.02715(8) 0.02319(19) Uani 1 1 d .
O2 O 0.63947(9) 0.13846(8) 0.23301(8) 0.02214(19) Uani 1 1 d .
O3 O 0.44216(9) 0.58392(8) 0.22685(8) 0.02077(18) Uani 1 1 d .
N1 N 0.46291(11) 0.26433(11) 0.25319(11) 0.0195(2) Uani 1 1 d D
H1 H 0.5008(14) 0.2308(13) 0.3446(13) 0.023 Uiso 1 1 d D
N2 N 0.38291(11) 0.53027(10) 0.41224(10) 0.0231(2) Uani 1 1 d .
N3 N 0.45185(11) 0.66416(11) 0.44186(11) 0.0243(2) Uani 1 1 d .
N4 N 0.55662(13) 0.79742(11) 0.30641(13) 0.0273(2) Uani 1 1 d D
H4A H 0.5503(16) 0.8068(17) 0.2153(15) 0.041 Uiso 1 1 d D
H4B H 0.5762(17) 0.8724(15) 0.3645(16) 0.041 Uiso 1 1 d D
C1 C 0.52119(12) 0.22646(11) 0.15868(12) 0.0174(2) Uani 1 1 d .
C2 C 0.71802(13) 0.08879(13) 0.14811(13) 0.0237(3) Uani 1 1 d .
H2A H 0.7394 0.1669 0.0953 0.028 Uiso 1 1 calc R
H2B H 0.6543 0.0198 0.0711 0.028 Uiso 1 1 calc R
C3 C 0.86487(13) 0.02304(12) 0.26042(12) 0.0197(2) Uani 1 1 d .
C4 C 0.89012(14) -0.11790(12) 0.25619(13) 0.0239(3) Uani 1 1 d .
H4 H 0.8122 -0.1753 0.1845 0.029 Uiso 1 1 calc R
C5 C 1.02973(15) -0.17604(14) 0.35682(13) 0.0301(3) Uani 1 1 d .
H5 H 1.0471 -0.2726 0.3523 0.036 Uiso 1 1 calc R
C6 C 1.14222(15) -0.09385(15) 0.46255(14) 0.0312(3) Uani 1 1 d .
H6 H 1.2372 -0.1336 0.5307 0.037 Uiso 1 1 calc R
C7 C 1.11690(14) 0.04648(14) 0.46956(14) 0.0289(3) Uani 1 1 d .
H7 H 1.1939 0.1031 0.5435 0.035 Uiso 1 1 calc R
C8 C 0.97918(14) 0.10453(14) 0.36884(13) 0.0249(3) Uani 1 1 d .
H8 H 0.9625 0.2012 0.3738 0.030 Uiso 1 1 calc R
C9 C 0.32901(12) 0.35219(12) 0.20701(12) 0.0186(2) Uani 1 1 d .
H9 H 0.2845 0.3682 0.0948 0.022 Uiso 1 1 calc R
C10 C 0.20729(13) 0.28350(12) 0.24211(13) 0.0209(3) Uani 1 1 d .
H10A H 0.1994 0.1840 0.2144 0.025 Uiso 1 1 calc R
H10B H 0.2396 0.2895 0.3528 0.025 Uiso 1 1 calc R
C11 C 0.05225(12) 0.35056(12) 0.15713(12) 0.0202(2) Uani 1 1 d .
C12 C -0.03254(13) 0.32281(13) 0.00241(13) 0.0253(3) Uani 1 1 d .
H12 H 0.0078 0.2624 -0.0468 0.030 Uiso 1 1 calc R
C13 C -0.17495(14) 0.38230(14) -0.08060(14) 0.0302(3) Uani 1 1 d .
H13 H -0.2307 0.3644 -0.1865 0.036 Uiso 1 1 calc R
C14 C -0.23569(14) 0.46761(13) -0.00908(15) 0.0311(3) Uani 1 1 d .
H14 H -0.3340 0.5074 -0.0655 0.037 Uiso 1 1 calc R
C15 C -0.15367(14) 0.49516(13) 0.14436(15) 0.0298(3) Uani 1 1 d .
H15 H -0.1960 0.5533 0.1936 0.036 Uiso 1 1 calc R
C16 C -0.00918(14) 0.43816(12) 0.22720(14) 0.0244(3) Uani 1 1 d .
H16 H 0.0477 0.4593 0.3322 0.029 Uiso 1 1 calc R
C17 C 0.37896(12) 0.48918(12) 0.28665(12) 0.0185(2) Uani 1 1 d .
C18 C 0.48462(13) 0.68846(12) 0.33070(12) 0.0201(3) Uani 1 1 d .

loop_
_atom_site_aniso_label
_atom_site_aniso_U_11
_atom_site_aniso_U_22
_atom_site_aniso_U_33
_atom_site_aniso_U_23
_atom_site_aniso_U_13
_atom_site_aniso_U_12
O1 0.0238(4) 0.0301(5) 0.0163(4) 0.0042(3) 0.0096(3) 0.0054(4)
O2 0.0224(4) 0.0286(5) 0.0172(4) 0.0036(3) 0.0105(3) 0.0084(4)
O3 0.0241(4) 0.0220(4) 0.0173(4) -0.0002(3) 0.0103(3) -0.0013(3)
N1 0.0198(5) 0.0249(5) 0.0135(4) 0.0026(4) 0.0073(4) 0.0051(4)
N2 0.0260(5) 0.0233(5) 0.0211(5) -0.0039(4) 0.0116(4) -0.0045(5)
N3 0.0276(6) 0.0237(5) 0.0213(5) -0.0044(4) 0.0106(4) -0.0059(5)
N4 0.0308(6) 0.0235(6) 0.0262(6) 0.0001(4) 0.0116(5) -0.0049(4)
C1 0.0153(5) 0.0172(6) 0.0178(6) -0.0007(4) 0.0058(4) -0.0015(4)
C2 0.0249(6) 0.0296(7) 0.0190(6) 0.0013(5) 0.0118(5) 0.0085(5)
C3 0.0217(6) 0.0237(6) 0.0180(5) 0.0027(5) 0.0128(5) 0.0027(5)
C4 0.0254(6) 0.0245(7) 0.0225(6) -0.0013(5) 0.0114(5) 0.0000(5)
C5 0.0382(8) 0.0245(7) 0.0292(7) 0.0041(5) 0.0165(6) 0.0093(6)
C6 0.0226(6) 0.0440(8) 0.0253(6) 0.0105(6) 0.0093(5) 0.0096(6)
C7 0.0240(7) 0.0360(8) 0.0245(6) 0.0011(5) 0.0090(5) -0.0082(6)
C8 0.0301(7) 0.0226(6) 0.0231(6) 0.0013(5) 0.0129(5) -0.0009(5)
C9 0.0182(6) 0.0209(6) 0.0158(5) 0.0000(5) 0.0070(4) 0.0019(5)
C10 0.0212(6) 0.0211(6) 0.0208(6) -0.0002(5) 0.0099(5) 0.0002(5)
C11 0.0185(6) 0.0196(6) 0.0236(6) 0.0026(5) 0.0104(5) -0.0013(5)
C12 0.0211(6) 0.0319(7) 0.0247(6) -0.0018(5) 0.0119(5) -0.0024(5)
C13 0.0215(6) 0.0409(8) 0.0252(6) 0.0022(6) 0.0077(5) -0.0033(6)
C14 0.0203(6) 0.0271(7) 0.0417(8) 0.0094(6) 0.0102(6) 0.0030(5)
C15 0.0286(7) 0.0215(7) 0.0426(8) -0.0001(6) 0.0189(6) 0.0025(5)
C16 0.0263(6) 0.0210(6) 0.0261(6) -0.0001(5) 0.0120(5) 0.0004(5)
C17 0.0169(5) 0.0220(6) 0.0171(5) 0.0030(4) 0.0081(5) 0.0024(5)
C18 0.0175(6) 0.0205(6) 0.0191(6) 0.0002(5) 0.0055(5) 0.0018(5)

loop_
_atom_type_symbol
_atom_type_description
_atom_type_scat_dispersion_real
_atom_type_scat_dispersion_imag
_atom_type_scat_source
C C 0.0033 0.0016 'International Tables Vol C Tables 4.2.6.8 and 6.1.1.4'
H H 0.0000 0.0000 'International Tables Vol C Tables 4.2.6.8 and 6.1.1.4'
N N 0.0061 0.0033 'International Tables Vol C Tables 4.2.6.8 and 6.1.1.4'
O O 0.0106 0.0060 'International Tables Vol C Tables 4.2.6.8 and 6.1.1.4'

loop_
_geom_angle_atom_site_label_1
_geom_angle_atom_site_label_2
_geom_angle_atom_site_label_3
_geom_angle
C1 O2 C2 116.34(8)
C18 O3 C17 102.34(9)
C1 N1 C9 123.26(9)
C1 N1 H1 120.1(9)
C9 N1 H1 116.5(9)
C17 N2 N3 106.39(10)
C18 N3 N2 105.48(9)
C18 N4 H4A 117.5(10)
C18 N4 H4B 119.9(10)
H4A N4 H4B 118.1(15)
O1 C1 N1 126.41(10)
O1 C1 O2 124.67(11)
N1 C1 O2 108.91(9)
O2 C2 C3 107.29(9)
O2 C2 H2A 110.3
C3 C2 H2A 110.3
O2 C2 H2B 110.3
C3 C2 H2B 110.3
H2A C2 H2B 108.5
C4 C3 C8 118.88(11)
C4 C3 C2 121.05(11)
C8 C3 C2 120.05(11)
C3 C4 C5 120.25(12)
C3 C4 H4 119.9
C5 C4 H4 119.9
C6 C5 C4 120.17(13)
C6 C5 H5 119.9
C4 C5 H5 119.9
C5 C6 C7 119.96(12)
C5 C6 H6 120.0
C7 C6 H6 120.0
C6 C7 C8 119.94(12)
C6 C7 H7 120.0
C8 C7 H7 120.0
C7 C8 C3 120.77(12)
C7 C8 H8 119.6
C3 C8 H8 119.6
N1 C9 C17 108.19(9)
N1 C9 C10 111.38(9)
C17 C9 C10 111.44(9)
N1 C9 H9 108.6
C17 C9 H9 108.6
C10 C9 H9 108.6
C11 C10 C9 112.50(9)
C11 C10 H10A 109.1
C9 C10 H10A 109.1
C11 C10 H10B 109.1
C9 C10 H10B 109.1
H10A C10 H10B 107.8
C16 C11 C12 118.74(11)
C16 C11 C10 122.61(10)
C12 C11 C10 118.65(11)
C13 C12 C11 120.81(12)
C13 C12 H12 119.6
C11 C12 H12 119.6
C14 C13 C12 119.87(12)
C14 C13 H13 120.1
C12 C13 H13 120.1
C15 C14 C13 120.00(12)
C15 C14 H14 120.0
C13 C14 H14 120.0
C14 C15 C16 120.23(12)
C14 C15 H15 119.9
C16 C15 H15 119.9
C11 C16 C15 120.32(11)
C11 C16 H16 119.8
C15 C16 H16 119.8
N2 C17 O3 112.61(10)
N2 C17 C9 129.53(10)
O3 C17 C9 117.63(9)
N3 C18 N4 129.96(11)
N3 C18 O3 113.17(10)
N4 C18 O3 116.83(10)

loop_
_geom_bond_atom_site_label_1
_geom_bond_atom_site_label_2
_geom_bond_distance
O1 C1 1.2168(13)
O2 C1 1.3550(13)
O2 C2 1.4501(13)
O3 C18 1.3597(14)
O3 C17 1.3759(14)
N1 C1 1.3440(15)
N1 C9 1.4530(14)
N1 H1 0.867(12)
N2 C17 1.2822(14)
N2 N3 1.4239(13)
N3 C18 1.2936(15)
N4 C18 1.3454(16)
N4 H4A 0.876(12)
N4 H4B 0.887(13)
C2 C3 1.5049(16)
C2 H2A 0.9900
C2 H2B 0.9900
C3 C4 1.3837(17)
C3 C8 1.3911(16)
C4 C5 1.3962(17)
C4 H4 0.9500
C5 C6 1.3760(19)
C5 H5 0.9500
C6 C7 1.3814(19)
C6 H6 0.9500
C7 C8 1.3838(17)
C7 H7 0.9500
C8 H8 0.9500
C9 C17 1.4998(16)
C9 C10 1.5351(16)
C9 H9 1.0000
C10 C11 1.5118(16)
C10 H10A 0.9900
C10 H10B 0.9900
C11 C16 1.3878(16)
C11 C12 1.3936(16)
C12 C13 1.3858(17)
C12 H12 0.9500
C13 C14 1.3801(19)
C13 H13 0.9500
C14 C15 1.3801(18)
C14 H14 0.9500
C15 C16 1.3912(16)
C15 H15 0.9500
C16 H16 0.9500

loop_
_geom_hbond_atom_site_label_D
_geom_hbond_atom_site_label_H
_geom_hbond_atom_site_label_A
_geom_hbond_distance_DH
_geom_hbond_distance_HA
_geom_hbond_distance_DA
_geom_hbond_angle_DHA
_geom_hbond_site_symmetry_A
N1 H1 N3 0.867(12) 2.041(12) 2.8952(14) 168.2(12) 2_646
N4 H4A O1 0.876(12) 2.321(13) 3.1704(14) 163.5(14) 2_655
N4 H4B N2 0.887(13) 2.552(14) 3.4020(15) 160.9(13) 2_656

loop_
_geom_torsion_atom_site_label_1
_geom_torsion_atom_site_label_2
_geom_torsion_atom_site_label_3
_geom_torsion_atom_site_label_4
_geom_torsion
C17 N2 N3 C18 -1.03(12)
C9 N1 C1 O1 3.02(19)
C9 N1 C1 O2 -176.41(10)
C2 O2 C1 O1 1.60(16)
C2 O2 C1 N1 -178.96(9)
C1 O2 C2 C3 166.49(10)
O2 C2 C3 C4 114.30(12)
O2 C2 C3 C8 -67.01(13)
C8 C3 C4 C5 -1.63(18)
C2 C3 C4 C5 177.08(10)
C3 C4 C5 C6 1.08(19)
C4 C5 C6 C7 0.20(19)
C5 C6 C7 C8 -0.89(19)
C6 C7 C8 C3 0.31(19)
C4 C3 C8 C7 0.95(18)
C2 C3 C8 C7 -177.77(11)
C1 N1 C9 C17 -111.31(11)
C1 N1 C9 C10 125.88(11)
N1 C9 C10 C11 -163.62(9)
C17 C9 C10 C11 75.46(11)
C9 C10 C11 C16 -104.91(12)
C9 C10 C11 C12 75.35(13)
C16 C11 C12 C13 0.55(18)
C10 C11 C12 C13 -179.70(11)
C11 C12 C13 C14 -1.51(19)
C12 C13 C14 C15 0.95(19)
C13 C14 C15 C16 0.54(19)
C12 C11 C16 C15 0.95(17)
C10 C11 C16 C15 -178.79(11)
C14 C15 C16 C11 -1.51(19)
N3 N2 C17 O3 0.83(12)
N3 N2 C17 C9 175.12(10)
C18 O3 C17 N2 -0.31(12)
C18 O3 C17 C9 -175.34(9)
N1 C9 C17 N2 -93.85(14)
C10 C9 C17 N2 28.92(16)
N1 C9 C17 O3 80.20(11)
C10 C9 C17 O3 -157.03(9)
N2 N3 C18 N4 -176.96(12)
N2 N3 C18 O3 0.89(13)
C17 O3 C18 N3 -0.41(12)
C17 O3 C18 N4 177.74(10)

loop_
_cod_related_entry_id
_cod_related_entry_database
_cod_related_entry_code
1 ChemSpider 30651999
